data_4104111
loop_
_publ_author_name
'Jian-Hua Xie'
'Sheng Liu'
'Wei-Ling Kong'
'Wen-Ju Bai'
'Xiao-Chen Wang'
'Li-Xin Wang'
'Qi-Lin Zhou'

_publ_section_title
;
 Highly Enantioselective and Diastereoselective Synthesis of Chiral Amino
 Alcohols by Ruthenium-Catalyzed Asymmetric Hydrogenation of \a-Amino
 Aliphatic Ketones
;
_journal_name_full 'Journal of the American Chemical Society'
_journal_page_first 4222
_journal_page_last 4223
_journal_paper_doi 10.1021/ja901058u
_journal_volume 131
_journal_year 2009
_chemical_absolute_configuration rmad
_chemical_formula_moiety 'C19 H23 Br N2 O2 S'
_chemical_formula_sum 'C19 H23 Br N2 O2 S'
_chemical_formula_weight 423.36
_chemical_name_systematic
; 
 ? 
;
_space_group_IT_number 4
_symmetry_cell_setting monoclinic
_symmetry_space_group_name_Hall 'P 2yb'
_symmetry_space_group_name_H-M 'P 1 21 1'
_atom_sites_solution_hydrogens geom
_atom_sites_solution_primary direct
_atom_sites_solution_secondary difmap
_audit_creation_method SHELXL-97
_cell_angle_alpha 90.00
_cell_angle_beta 93.783(5)
_cell_angle_gamma 90.00
_cell_formula_units_Z 2
_cell_length_a 9.232(3)
_cell_length_b 9.528(3)
_cell_length_c 11.026(4)
_cell_measurement_reflns_used 3097
_cell_measurement_temperature 113(2)
_cell_measurement_theta_max 27.9
_cell_measurement_theta_min 1.9
_cell_volume 967.8(6)
_computing_cell_refinement CrystalClear
_computing_data_collection CrystalClear
_computing_data_reduction CrystalClear
_computing_publication_material 'CrystalStructure 3.7.0'
_computing_structure_refinement 'SHELXL-97 (Sheldrick, 1997)'
_computing_structure_solution 'SHELXS-97 (Sheldrick, 1990)'
_diffrn_ambient_temperature 113(2)
_diffrn_detector_area_resol_mean 7.31
_diffrn_measured_fraction_theta_full 0.999
_diffrn_measured_fraction_theta_max 0.999
_diffrn_measurement_device_type 'Rigaku Saturn'
_diffrn_measurement_method \w
_diffrn_radiation_monochromator confocal
_diffrn_radiation_source 'rotating anode'
_diffrn_radiation_type MoK\a
_diffrn_radiation_wavelength 0.71070
_diffrn_reflns_av_R_equivalents 0.0442
_diffrn_reflns_av_sigmaI/netI 0.0799
_diffrn_reflns_limit_h_max 10
_diffrn_reflns_limit_h_min -10
_diffrn_reflns_limit_k_max 11
_diffrn_reflns_limit_k_min -11
_diffrn_reflns_limit_l_max 12
_diffrn_reflns_limit_l_min -13
_diffrn_reflns_number 9956
_diffrn_reflns_theta_full 25.01
_diffrn_reflns_theta_max 25.01
_diffrn_reflns_theta_min 1.85
_exptl_absorpt_coefficient_mu 2.246
_exptl_absorpt_correction_T_max 0.7151
_exptl_absorpt_correction_T_min 0.5928
_exptl_absorpt_correction_type multi-scan
_exptl_absorpt_process_details crystalclear
_exptl_crystal_colour colorless
_exptl_crystal_density_diffrn 1.453
_exptl_crystal_density_method 'not measured'
_exptl_crystal_description block
_exptl_crystal_F_000 436
_exptl_crystal_size_max 0.26
_exptl_crystal_size_mid 0.24
_exptl_crystal_size_min 0.16
_refine_diff_density_max 0.323
_refine_diff_density_min -0.352
_refine_diff_density_rms 0.052
_refine_ls_abs_structure_details 'Flack H D (1983), Acta Cryst. A39, 876-881'
_refine_ls_abs_structure_Flack 0.002(6)
_refine_ls_extinction_method none
_refine_ls_goodness_of_fit_ref 0.856
_refine_ls_hydrogen_treatment mixed
_refine_ls_matrix_type full
_refine_ls_number_parameters 231
_refine_ls_number_reflns 3391
_refine_ls_number_restraints 2
_refine_ls_restrained_S_all 0.856
_refine_ls_R_factor_all 0.0378
_refine_ls_R_factor_gt 0.0255
_refine_ls_shift/su_max 0.000
_refine_ls_shift/su_mean 0.000
_refine_ls_structure_factor_coef Fsqd
_refine_ls_weighting_details 'calc w=1/[\s^2^(Fo^2^)+(0.0122P)^2^+0.0000P] where P=(Fo^2^+2Fc^2^)/3'
_refine_ls_weighting_scheme calc
_refine_ls_wR_factor_gt 0.0472
_refine_ls_wR_factor_ref 0.0492
_reflns_number_gt 2337
_reflns_number_total 3391
_reflns_threshold_expression >2sigma(I)
_cod_data_source_file ja901058u_si_003.cif
_cod_data_source_block shelxl
_cod_original_cell_volume 967.7(6)
_cod_database_code 4104111

loop_
_symmetry_equiv_pos_as_xyz
'x, y, z'
'-x, y+1/2, -z'

loop_
_atom_site_label
_atom_site_type_symbol
_atom_site_fract_x
_atom_site_fract_y
_atom_site_fract_z
_atom_site_U_iso_or_equiv
_atom_site_adp_type
_atom_site_occupancy
_atom_site_symmetry_multiplicity
_atom_site_calc_flag
_atom_site_refinement_flags
Br1 Br 0.46753(3) 0.24220(4) 0.09271(3) 0.04978(14) Uani 1 1 d .
S1 S -0.03116(7) 0.27937(7) 0.46803(6) 0.01779(18) Uani 1 1 d .
N1 N 0.0399(2) 0.3563(2) 0.5869(2) 0.0181(6) Uani 1 1 d D
H1A H 0.050(3) 0.442(2) 0.582(2) 0.022 Uiso 1 1 d D
N2 N -0.0370(2) 0.3768(2) 0.83043(18) 0.0203(6) Uani 1 1 d .
O1 O -0.07032(19) 0.13872(19) 0.50399(17) 0.0211(5) Uani 1 1 d .
O2 O -0.14042(18) 0.37154(19) 0.41513(15) 0.0212(5) Uani 1 1 d .
C1 C 0.3196(3) 0.2498(4) 0.2036(2) 0.0248(7) Uani 1 1 d .
C2 C 0.2295(3) 0.3643(3) 0.2009(2) 0.0265(8) Uani 1 1 d .
H2 H 0.2422 0.4383 0.1449 0.032 Uiso 1 1 calc R
C3 C 0.1197(3) 0.3714(3) 0.2804(2) 0.0198(7) Uani 1 1 d .
H3 H 0.0560 0.4498 0.2791 0.024 Uiso 1 1 calc R
C4 C 0.1042(2) 0.2630(3) 0.3615(2) 0.0125(7) Uani 1 1 d .
C5 C 0.1964(3) 0.1470(3) 0.3652(3) 0.0209(7) Uani 1 1 d .
H5 H 0.1844 0.0733 0.4217 0.025 Uiso 1 1 calc R
C6 C 0.3054(3) 0.1409(3) 0.2852(2) 0.0259(8) Uani 1 1 d .
H6 H 0.3698 0.0630 0.2862 0.031 Uiso 1 1 calc R
C7 C 0.1285(2) 0.2822(3) 0.6830(2) 0.0176(7) Uani 1 1 d .
H7 H 0.0833 0.1877 0.6924 0.021 Uiso 1 1 calc R
C8 C 0.1163(3) 0.3608(3) 0.8049(2) 0.0229(7) Uani 1 1 d .
H8 H 0.1642 0.3016 0.8708 0.027 Uiso 1 1 calc R
C9 C 0.1933(3) 0.5032(3) 0.8072(2) 0.0309(8) Uani 1 1 d .
H9A H 0.1456 0.5649 0.7457 0.046 Uiso 1 1 calc R
H9B H 0.2951 0.4900 0.7898 0.046 Uiso 1 1 calc R
H9C H 0.1883 0.5458 0.8878 0.046 Uiso 1 1 calc R
C10 C -0.1178(2) 0.2448(4) 0.8328(2) 0.0241(6) Uani 1 1 d .
H10A H -0.0622 0.1726 0.8808 0.029 Uiso 1 1 calc R
H10B H -0.1407 0.2087 0.7495 0.029 Uiso 1 1 calc R
C11 C -0.2554(3) 0.2848(3) 0.8931(2) 0.0332(9) Uani 1 1 d .
H11A H -0.2979 0.2025 0.9324 0.040 Uiso 1 1 calc R
H11B H -0.3286 0.3251 0.8333 0.040 Uiso 1 1 calc R
C12 C -0.2028(3) 0.3946(4) 0.9875(3) 0.0387(9) Uani 1 1 d .
H12A H -0.2728 0.4732 0.9893 0.046 Uiso 1 1 calc R
H12B H -0.1915 0.3521 1.0696 0.046 Uiso 1 1 calc R
C13 C -0.0566(3) 0.4462(3) 0.9477(2) 0.0363(9) Uani 1 1 d .
H13A H -0.0572 0.5495 0.9381 0.044 Uiso 1 1 calc R
H13B H 0.0226 0.4200 1.0084 0.044 Uiso 1 1 calc R
C14 C 0.2853(3) 0.2571(3) 0.6533(2) 0.0186(6) Uani 1 1 d .
C15 C 0.3618(3) 0.3507(3) 0.5854(2) 0.0253(7) Uani 1 1 d .
H15 H 0.3176 0.4359 0.5577 0.030 Uiso 1 1 calc R
C16 C 0.5043(3) 0.3199(3) 0.5576(3) 0.0312(9) Uani 1 1 d .
H16 H 0.5567 0.3841 0.5113 0.037 Uiso 1 1 calc R
C17 C 0.5684(3) 0.1955(4) 0.5980(3) 0.0350(10) Uani 1 1 d .
H17 H 0.6646 0.1736 0.5785 0.042 Uiso 1 1 calc R
C18 C 0.4933(3) 0.1048(4) 0.6657(3) 0.0372(9) Uani 1 1 d .
H18 H 0.5378 0.0200 0.6941 0.045 Uiso 1 1 calc R
C19 C 0.3520(3) 0.1350(3) 0.6936(3) 0.0276(8) Uani 1 1 d .
H19 H 0.3010 0.0707 0.7410 0.033 Uiso 1 1 calc R

loop_
_atom_site_aniso_label
_atom_site_aniso_U_11
_atom_site_aniso_U_22
_atom_site_aniso_U_33
_atom_site_aniso_U_23
_atom_site_aniso_U_13
_atom_site_aniso_U_12
Br1 0.03876(19) 0.0614(3) 0.0529(2) 0.0078(2) 0.03158(16) 0.0053(2)
S1 0.0151(4) 0.0177(5) 0.0209(4) -0.0005(3) 0.0039(3) -0.0001(3)
N1 0.0234(14) 0.0116(14) 0.0192(13) -0.0029(12) 0.0015(11) -0.0009(12)
N2 0.0204(14) 0.0222(15) 0.0189(13) -0.0072(12) 0.0067(11) -0.0029(12)
O1 0.0216(11) 0.0111(12) 0.0312(12) -0.0016(9) 0.0065(10) -0.0001(9)
O2 0.0148(10) 0.0223(12) 0.0264(11) 0.0006(10) 0.0017(9) 0.0086(9)
C1 0.0171(15) 0.033(2) 0.0255(16) -0.007(2) 0.0122(12) -0.001(2)
C2 0.0266(18) 0.030(2) 0.0232(17) 0.0033(16) 0.0025(14) -0.0066(16)
C3 0.0197(17) 0.0156(19) 0.0239(17) 0.0041(16) -0.0010(14) 0.0022(14)
C4 0.0106(13) 0.0141(19) 0.0126(14) -0.0059(15) -0.0001(10) -0.0006(16)
C5 0.0213(18) 0.0170(19) 0.0248(17) 0.0049(15) 0.0040(14) -0.0011(14)
C6 0.0215(18) 0.024(2) 0.033(2) -0.0059(17) 0.0081(15) 0.0041(15)
C7 0.0159(14) 0.0152(18) 0.0219(15) 0.0019(14) 0.0014(12) -0.0012(13)
C8 0.0229(17) 0.0270(19) 0.0185(16) -0.0010(15) -0.0006(13) -0.0027(15)
C9 0.0296(18) 0.034(2) 0.0297(18) -0.0088(16) 0.0050(15) -0.0101(16)
C10 0.0251(15) 0.0228(17) 0.0251(15) 0.0012(18) 0.0056(11) -0.0011(18)
C11 0.0325(17) 0.038(2) 0.0307(17) -0.0011(16) 0.0139(14) -0.0085(16)
C12 0.045(2) 0.041(2) 0.0318(18) -0.0073(18) 0.0171(16) 0.0019(19)
C13 0.037(2) 0.046(2) 0.0264(18) -0.0110(16) 0.0085(15) -0.0058(17)
C14 0.0156(14) 0.0212(19) 0.0188(15) -0.0041(16) 0.0002(11) 0.0004(15)
C15 0.0205(17) 0.028(2) 0.0271(18) -0.0011(16) 0.0010(14) 0.0000(15)
C16 0.0201(19) 0.046(3) 0.0277(19) -0.0081(17) 0.0046(15) -0.0107(15)
C17 0.0125(18) 0.050(3) 0.043(2) -0.0185(18) 0.0014(15) 0.0000(17)
C18 0.027(2) 0.032(2) 0.052(2) -0.0076(19) -0.0069(18) 0.0094(16)
C19 0.0235(19) 0.030(2) 0.0295(19) 0.0013(17) -0.0010(15) -0.0013(15)

loop_
_atom_type_symbol
_atom_type_description
_atom_type_scat_dispersion_real
_atom_type_scat_dispersion_imag
_atom_type_scat_source
C C 0.0033 0.0016 'International Tables Vol C Tables 4.2.6.8 and 6.1.1.4'
H H 0.0000 0.0000 'International Tables Vol C Tables 4.2.6.8 and 6.1.1.4'
N N 0.0061 0.0033 'International Tables Vol C Tables 4.2.6.8 and 6.1.1.4'
O O 0.0106 0.0060 'International Tables Vol C Tables 4.2.6.8 and 6.1.1.4'
S S 0.1246 0.1234 'International Tables Vol C Tables 4.2.6.8 and 6.1.1.4'
Br Br -0.2901 2.4595 'International Tables Vol C Tables 4.2.6.8 and 6.1.1.4'

loop_
_geom_angle_atom_site_label_1
_geom_angle_atom_site_label_2
_geom_angle_atom_site_label_3
_geom_angle
O2 S1 O1 119.76(12)
O2 S1 N1 106.95(12)
O1 S1 N1 107.14(12)
O2 S1 C4 106.96(12)
O1 S1 C4 107.37(14)
N1 S1 C4 108.22(12)
C7 N1 S1 123.07(18)
C7 N1 H1A 117.7(18)
S1 N1 H1A 115.9(18)
C10 N2 C8 114.4(2)
C10 N2 C13 106.1(2)
C8 N2 C13 113.0(2)
C2 C1 C6 121.8(2)
C2 C1 Br1 118.7(3)
C6 C1 Br1 119.6(2)
C1 C2 C3 119.6(3)
C1 C2 H2 120.2
C3 C2 H2 120.2
C4 C3 C2 119.0(3)
C4 C3 H3 120.5
C2 C3 H3 120.5
C3 C4 C5 121.6(2)
C3 C4 S1 118.0(2)
C5 C4 S1 120.3(2)
C6 C5 C4 118.9(3)
C6 C5 H5 120.5
C4 C5 H5 120.5
C5 C6 C1 119.1(3)
C5 C6 H6 120.4
C1 C6 H6 120.4
N1 C7 C14 114.2(2)
N1 C7 C8 108.8(2)
C14 C7 C8 112.7(2)
N1 C7 H7 106.9
C14 C7 H7 106.9
C8 C7 H7 106.9
N2 C8 C9 110.9(2)
N2 C8 C7 110.0(2)
C9 C8 C7 112.5(2)
N2 C8 H8 107.7
C9 C8 H8 107.7
C7 C8 H8 107.7
C8 C9 H9A 109.5
C8 C9 H9B 109.5
H9A C9 H9B 109.5
C8 C9 H9C 109.5
H9A C9 H9C 109.5
H9B C9 H9C 109.5
N2 C10 C11 103.5(2)
N2 C10 H10A 111.1
C11 C10 H10A 111.1
N2 C10 H10B 111.1
C11 C10 H10B 111.1
H10A C10 H10B 109.0
C10 C11 C12 103.4(2)
C10 C11 H11A 111.1
C12 C11 H11A 111.1
C10 C11 H11B 111.1
C12 C11 H11B 111.1
H11A C11 H11B 109.0
C13 C12 C11 105.7(2)
C13 C12 H12A 110.6
C11 C12 H12A 110.6
C13 C12 H12B 110.6
C11 C12 H12B 110.6
H12A C12 H12B 108.7
N2 C13 C12 105.7(2)
N2 C13 H13A 110.6
C12 C13 H13A 110.6
N2 C13 H13B 110.6
C12 C13 H13B 110.6
H13A C13 H13B 108.7
C19 C14 C15 119.0(3)
C19 C14 C7 118.3(2)
C15 C14 C7 122.7(3)
C14 C15 C16 120.1(3)
C14 C15 H15 119.9
C16 C15 H15 119.9
C17 C16 C15 119.8(3)
C17 C16 H16 120.1
C15 C16 H16 120.1
C18 C17 C16 119.8(3)
C18 C17 H17 120.1
C16 C17 H17 120.1
C17 C18 C19 120.7(3)
C17 C18 H18 119.7
C19 C18 H18 119.7
C14 C19 C18 120.7(3)
C14 C19 H19 119.7
C18 C19 H19 119.7

loop_
_geom_bond_atom_site_label_1
_geom_bond_atom_site_label_2
_geom_bond_distance
Br1 C1 1.893(2)
S1 O2 1.4323(18)
S1 O1 1.4501(19)
S1 N1 1.604(2)
S1 C4 1.777(2)
N1 C7 1.475(3)
N1 H1A 0.82(2)
N2 C10 1.464(4)
N2 C8 1.469(3)
N2 C13 1.474(3)
C1 C2 1.371(4)
C1 C6 1.386(4)
C2 C3 1.384(4)
C2 H2 0.9500
C3 C4 1.380(4)
C3 H3 0.9500
C4 C5 1.394(4)
C5 C6 1.383(4)
C5 H5 0.9500
C6 H6 0.9500
C7 C14 1.524(3)
C7 C8 1.549(3)
C7 H7 1.0000
C8 C9 1.531(4)
C8 H8 1.0000
C9 H9A 0.9800
C9 H9B 0.9800
C9 H9C 0.9800
C10 C11 1.520(3)
C10 H10A 0.9900
C10 H10B 0.9900
C11 C12 1.532(4)
C11 H11A 0.9900
C11 H11B 0.9900
C12 C13 1.528(4)
C12 H12A 0.9900
C12 H12B 0.9900
C13 H13A 0.9900
C13 H13B 0.9900
C14 C19 1.377(4)
C14 C15 1.388(4)
C15 C16 1.401(4)
C15 H15 0.9500
C16 C17 1.385(4)
C16 H16 0.9500
C17 C18 1.362(4)
C17 H17 0.9500
C18 C19 1.390(4)
C18 H18 0.9500
C19 H19 0.9500

loop_
_geom_hbond_atom_site_label_D
_geom_hbond_atom_site_label_H
_geom_hbond_atom_site_label_A
_geom_hbond_distance_DH
_geom_hbond_distance_HA
_geom_hbond_distance_DA
_geom_hbond_angle_DHA
_geom_hbond_site_symmetry_A
N1 H1A O1 0.82(2) 2.11(2) 2.892(3) 158(2) 2_556

loop_
_geom_torsion_atom_site_label_1
_geom_torsion_atom_site_label_2
_geom_torsion_atom_site_label_3
_geom_torsion_atom_site_label_4
_geom_torsion
O2 S1 N1 C7 163.67(19)
O1 S1 N1 C7 34.1(2)
C4 S1 N1 C7 -81.4(2)
C6 C1 C2 C3 -0.9(5)
Br1 C1 C2 C3 179.41(19)
C1 C2 C3 C4 0.5(4)
C2 C3 C4 C5 0.0(4)
C2 C3 C4 S1 176.6(2)
O2 S1 C4 C3 25.8(2)
O1 S1 C4 C3 155.58(19)
N1 S1 C4 C3 -89.1(2)
O2 S1 C4 C5 -157.5(2)
O1 S1 C4 C5 -27.8(2)
N1 S1 C4 C5 87.6(2)
C3 C4 C5 C6 -0.1(4)
S1 C4 C5 C6 -176.7(2)
C4 C5 C6 C1 -0.3(4)
C2 C1 C6 C5 0.8(4)
Br1 C1 C6 C5 -179.5(2)
S1 N1 C7 C14 80.3(3)
S1 N1 C7 C8 -152.69(19)
C10 N2 C8 C9 -178.6(2)
C13 N2 C8 C9 -57.1(3)
C10 N2 C8 C7 56.3(3)
C13 N2 C8 C7 177.8(2)
N1 C7 C8 N2 54.3(3)
C14 C7 C8 N2 -177.9(2)
N1 C7 C8 C9 -69.9(3)
C14 C7 C8 C9 57.9(3)
C8 N2 C10 C11 165.3(2)
C13 N2 C10 C11 40.0(3)
N2 C10 C11 C12 -35.7(3)
C10 C11 C12 C13 18.7(3)
C10 N2 C13 C12 -27.9(3)
C8 N2 C13 C12 -154.0(2)
C11 C12 C13 N2 4.9(3)
N1 C7 C14 C19 -144.9(2)
C8 C7 C14 C19 90.1(3)
N1 C7 C14 C15 33.6(3)
C8 C7 C14 C15 -91.3(3)
C19 C14 C15 C16 0.7(4)
C7 C14 C15 C16 -177.9(2)
C14 C15 C16 C17 0.1(4)
C15 C16 C17 C18 -0.8(5)
C16 C17 C18 C19 0.7(5)
C15 C14 C19 C18 -0.8(4)
C7 C14 C19 C18 177.9(3)
C17 C18 C19 C14 0.1(5)
